data_7219759
loop_
_publ_author_name
'Li, Zhanxian'
'Zhang, Wenying'
'Liu, Xingjiang'
'Liu, Chunxia'
'Yu, Mingming'
'Wei, Liuhe'

_publ_section_title
;
 Naked-eye-based selective detection of pyrophosphate with Zn2+ complex in
 aqueous solution and electrospun nanofibers
;
_journal_name_full 'RSC Adv.'
_journal_paper_doi 10.1039/C4RA16742B
_journal_year 2015
_chemical_formula_sum 'C20 H18 Cl2 N2 O4 Zn'
_chemical_formula_weight 486.65
_chemical_name_systematic
; 
 ? 
;
_space_group_IT_number 2
_symmetry_cell_setting triclinic
_symmetry_space_group_name_Hall '-P 1'
_symmetry_space_group_name_H-M 'P -1'
_atom_sites_solution_hydrogens geom
_atom_sites_solution_primary direct
_atom_sites_solution_secondary difmap
_audit_creation_method SHELXL-97
_audit_update_record
;
2014-08-25 deposited with the CCDC.
2015-03-02 downloaded from the CCDC.
;
_cell_angle_alpha 95.233(12)
_cell_angle_beta 102.357(10)
_cell_angle_gamma 90.567(11)
_cell_formula_units_Z 2
_cell_length_a 9.6068(10)
_cell_length_b 9.8747(15)
_cell_length_c 11.0893(14)
_cell_measurement_temperature 291(2)
_cell_volume 1022.9(2)
_computing_cell_refinement 'Bruker SAINT'
_computing_data_collection 'Bruker SMART'
_computing_data_reduction 'Bruker SAINT'
_computing_molecular_graphics 'Bruker SHELXTL'
_computing_publication_material 'Bruker SHELXTL'
_computing_structure_refinement 'SHELXL-97 (Sheldrick, 2008)'
_computing_structure_solution 'SHELXS-97 (Sheldrick, 2008)'
_diffrn_ambient_temperature 291(2)
_diffrn_measured_fraction_theta_full 0.960
_diffrn_measured_fraction_theta_max 0.960
_diffrn_measurement_device_type 'CCD area detector'
_diffrn_measurement_method 'phi and omega scans'
_diffrn_radiation_monochromator graphite
_diffrn_radiation_source 'fine-focus sealed tube'
_diffrn_radiation_type CuK\a
_diffrn_radiation_wavelength 1.54184
_diffrn_reflns_av_R_equivalents 0.0536
_diffrn_reflns_av_sigmaI/netI 0.0667
_diffrn_reflns_limit_h_max 11
_diffrn_reflns_limit_h_min -11
_diffrn_reflns_limit_k_max 11
_diffrn_reflns_limit_k_min -8
_diffrn_reflns_limit_l_max 13
_diffrn_reflns_limit_l_min -12
_diffrn_reflns_number 7862
_diffrn_reflns_theta_full 72.50
_diffrn_reflns_theta_max 72.50
_diffrn_reflns_theta_min 4.10
_exptl_absorpt_coefficient_mu 4.329
_exptl_absorpt_correction_T_max 0.8026
_exptl_absorpt_correction_T_min 0.3587
_exptl_absorpt_correction_type multi-scan
_exptl_absorpt_process_details 'SADABS v2008/1, Sheldrick, G.M., (2008)'
_exptl_crystal_colour orange
_exptl_crystal_density_diffrn 1.580
_exptl_crystal_density_method 'not measured'
_exptl_crystal_description block
_exptl_crystal_F_000 496
_exptl_crystal_size_max 0.30
_exptl_crystal_size_mid 0.10
_exptl_crystal_size_min 0.05
_refine_diff_density_max 1.100
_refine_diff_density_min -0.709
_refine_diff_density_rms 0.109
_refine_ls_extinction_method none
_refine_ls_goodness_of_fit_ref 0.994
_refine_ls_hydrogen_treatment mixed
_refine_ls_matrix_type full
_refine_ls_number_parameters 267
_refine_ls_number_reflns 3878
_refine_ls_number_restraints 0
_refine_ls_restrained_S_all 0.994
_refine_ls_R_factor_all 0.0951
_refine_ls_R_factor_gt 0.0716
_refine_ls_shift/su_max 0.000
_refine_ls_shift/su_mean 0.000
_refine_ls_structure_factor_coef Fsqd
_refine_ls_weighting_details 'calc w=1/[\s^2^(Fo^2^)+(0.1324P)^2^+0.0000P] where P=(Fo^2^+2Fc^2^)/3'
_refine_ls_weighting_scheme calc
_refine_ls_wR_factor_gt 0.1889
_refine_ls_wR_factor_ref 0.2209
_reflns_number_gt 2675
_reflns_number_total 3878
_reflns_threshold_expression >2sigma(I)
_cod_data_source_file c4ra16742b2.cif
_cod_data_source_block yumm02
_cod_database_code 7219759

loop_
_symmetry_equiv_pos_as_xyz
'x, y, z'
'-x, -y, -z'

loop_
_atom_site_label
_atom_site_type_symbol
_atom_site_fract_x
_atom_site_fract_y
_atom_site_fract_z
_atom_site_U_iso_or_equiv
_atom_site_adp_type
_atom_site_occupancy
_atom_site_symmetry_multiplicity
_atom_site_calc_flag
_atom_site_refinement_flags
Zn1 Zn 0.23494(7) 0.69099(8) 0.97964(7) 0.0584(3) Uani 1 1 d .
Cl1 Cl 0.07707(14) 0.82156(15) 1.04746(14) 0.0659(4) Uani 1 1 d .
Cl2 Cl 0.16088(13) 0.53047(16) 0.81904(14) 0.0663(4) Uani 1 1 d .
O1 O 0.1350(4) 0.5154(5) 1.1082(5) 0.0767(13) Uani 1 1 d .
O2 O 0.1911(4) 0.8700(4) 0.8059(4) 0.0659(10) Uani 1 1 d .
O3 O -0.0994(5) 0.8899(6) 0.5469(5) 0.1039(18) Uani 1 1 d .
O4 O 0.0934(6) 0.7621(6) 0.5786(4) 0.0948(15) Uani 1 1 d .
N1 N 0.3973(4) 0.6068(4) 1.1144(4) 0.0515(9) Uani 1 1 d .
N2 N 0.4235(4) 0.7880(4) 0.9496(4) 0.0515(10) Uani 1 1 d .
C1 C 0.2385(6) 0.4699(6) 1.1972(5) 0.0597(13) Uani 1 1 d .
C2 C 0.2125(7) 0.3840(6) 1.2811(6) 0.0666(15) Uani 1 1 d .
H2 H 0.1192 0.3575 1.2806 0.080 Uiso 1 1 calc R
C3 C 0.3227(8) 0.3371(8) 1.3653(7) 0.0817(19) Uani 1 1 d .
H3 H 0.3039 0.2798 1.4223 0.098 Uiso 1 1 calc R
C4 C 0.4609(8) 0.3744(8) 1.3660(7) 0.086(2) Uani 1 1 d .
H4 H 0.5355 0.3396 1.4214 0.103 Uiso 1 1 calc R
C5 C 0.4892(6) 0.4623(7) 1.2857(6) 0.0725(16) Uani 1 1 d .
H5 H 0.5831 0.4883 1.2881 0.087 Uiso 1 1 calc R
C6 C 0.3783(5) 0.5143(6) 1.1991(5) 0.0553(12) Uani 1 1 d .
C7 C 0.5217(5) 0.6527(5) 1.1094(5) 0.0570(13) Uani 1 1 d .
H7 H 0.6012 0.6244 1.1640 0.068 Uiso 1 1 calc R
C8 C 0.5416(5) 0.7468(6) 1.0216(5) 0.0548(12) Uani 1 1 d .
C9 C 0.6794(6) 0.7897(6) 1.0155(6) 0.0642(14) Uani 1 1 d .
H9 H 0.7588 0.7600 1.0693 0.077 Uiso 1 1 calc R
C10 C 0.6951(6) 0.8756(6) 0.9297(6) 0.0658(15) Uani 1 1 d .
H10 H 0.7857 0.9043 0.9238 0.079 Uiso 1 1 calc R
C11 C 0.5738(6) 0.9210(6) 0.8497(5) 0.0610(13) Uani 1 1 d .
C12 C 0.4382(6) 0.8730(6) 0.8626(5) 0.0566(12) Uani 1 1 d .
C13 C 0.3138(6) 0.9190(6) 0.7823(5) 0.0620(14) Uani 1 1 d .
C14 C 0.3276(7) 1.0018(7) 0.6935(6) 0.0725(16) Uani 1 1 d .
H14 H 0.2467 1.0294 0.6403 0.087 Uiso 1 1 calc R
C15 C 0.4636(8) 1.0459(8) 0.6817(6) 0.0817(19) Uani 1 1 d .
H15 H 0.4709 1.1019 0.6201 0.098 Uiso 1 1 calc R
C16 C 0.5837(7) 1.0086(8) 0.7577(6) 0.0782(18) Uani 1 1 d .
H16 H 0.6723 1.0404 0.7496 0.094 Uiso 1 1 calc R
C17 C 0.0592(6) 0.9183(8) 0.7403(6) 0.0744(17) Uani 1 1 d .
H17A H 0.0692 1.0160 0.7389 0.089 Uiso 1 1 calc R
H17B H -0.0138 0.9018 0.7860 0.089 Uiso 1 1 calc R
C18 C 0.0091(7) 0.8561(7) 0.6100(6) 0.0729(17) Uani 1 1 d .
C19 C 0.0610(14) 0.6986(13) 0.4514(9) 0.141(4) Uani 1 1 d .
H19A H 0.0699 0.6008 0.4513 0.169 Uiso 1 1 calc R
H19B H -0.0362 0.7170 0.4117 0.169 Uiso 1 1 calc R
C20 C 0.1586(14) 0.7522(12) 0.3834(8) 0.136(4) Uani 1 1 d .
H20A H 0.1237 0.7281 0.2962 0.205 Uiso 1 1 calc R
H20B H 0.2508 0.7146 0.4093 0.205 Uiso 1 1 calc R
H20C H 0.1661 0.8494 0.3997 0.205 Uiso 1 1 calc R
H1 H 0.069(11) 0.492(10) 1.126(9) 0.13(4) Uiso 1 1 d .

loop_
_atom_site_aniso_label
_atom_site_aniso_U_11
_atom_site_aniso_U_22
_atom_site_aniso_U_33
_atom_site_aniso_U_23
_atom_site_aniso_U_13
_atom_site_aniso_U_12
Zn1 0.0343(4) 0.0722(5) 0.0702(5) 0.0089(4) 0.0133(3) 0.0104(3)
Cl1 0.0460(7) 0.0766(9) 0.0826(9) 0.0164(7) 0.0263(6) 0.0165(6)
Cl2 0.0429(6) 0.0777(9) 0.0777(9) 0.0020(7) 0.0137(6) 0.0074(6)
O1 0.042(2) 0.097(3) 0.095(3) 0.043(3) 0.010(2) 0.003(2)
O2 0.0452(19) 0.090(3) 0.067(2) 0.024(2) 0.0146(16) 0.0152(19)
O3 0.067(3) 0.137(5) 0.099(4) 0.043(4) -0.015(3) -0.005(3)
O4 0.101(4) 0.109(4) 0.070(3) 0.001(3) 0.012(3) 0.010(3)
N1 0.0390(19) 0.057(2) 0.060(2) 0.0107(19) 0.0129(17) 0.0090(17)
N2 0.0364(19) 0.059(2) 0.062(2) 0.003(2) 0.0186(17) 0.0047(17)
C1 0.046(3) 0.066(3) 0.070(3) 0.011(3) 0.016(2) 0.007(2)
C2 0.058(3) 0.066(3) 0.082(4) 0.018(3) 0.025(3) 0.002(3)
C3 0.071(4) 0.095(5) 0.085(4) 0.034(4) 0.021(3) 0.009(4)
C4 0.067(4) 0.106(5) 0.088(5) 0.041(4) 0.011(3) 0.019(4)
C5 0.048(3) 0.092(4) 0.080(4) 0.028(3) 0.010(3) 0.009(3)
C6 0.045(3) 0.061(3) 0.064(3) 0.015(2) 0.017(2) 0.014(2)
C7 0.036(2) 0.060(3) 0.074(3) 0.008(3) 0.008(2) 0.011(2)
C8 0.038(2) 0.063(3) 0.066(3) 0.009(2) 0.015(2) 0.007(2)
C9 0.038(2) 0.074(4) 0.082(4) 0.011(3) 0.016(2) 0.005(2)
C10 0.040(3) 0.075(4) 0.088(4) 0.011(3) 0.023(3) 0.004(2)
C11 0.050(3) 0.069(3) 0.067(3) 0.003(3) 0.021(2) 0.002(3)
C12 0.049(3) 0.063(3) 0.061(3) 0.004(2) 0.019(2) 0.012(2)
C13 0.053(3) 0.074(4) 0.062(3) 0.008(3) 0.018(2) 0.008(3)
C14 0.070(4) 0.083(4) 0.068(3) 0.021(3) 0.014(3) 0.011(3)
C15 0.080(4) 0.100(5) 0.070(4) 0.028(4) 0.020(3) -0.010(4)
C16 0.066(4) 0.099(5) 0.077(4) 0.019(4) 0.028(3) -0.007(4)
C17 0.050(3) 0.098(5) 0.079(4) 0.023(3) 0.015(3) 0.023(3)
C18 0.061(3) 0.087(4) 0.073(4) 0.035(3) 0.007(3) -0.003(3)
C19 0.174(11) 0.152(10) 0.088(6) -0.011(7) 0.019(7) -0.018(9)
C20 0.196(12) 0.142(9) 0.077(5) 0.013(6) 0.039(6) 0.044(8)

loop_
_atom_type_symbol
_atom_type_description
_atom_type_scat_dispersion_real
_atom_type_scat_dispersion_imag
_atom_type_scat_source
C C 0.0181 0.0091 'International Tables Vol C Tables 4.2.6.8 and 6.1.1.4'
H H 0.0000 0.0000 'International Tables Vol C Tables 4.2.6.8 and 6.1.1.4'
Cl Cl 0.3639 0.7018 'International Tables Vol C Tables 4.2.6.8 and 6.1.1.4'
Zn Zn -1.5491 0.6778 'International Tables Vol C Tables 4.2.6.8 and 6.1.1.4'
N N 0.0311 0.0180 'International Tables Vol C Tables 4.2.6.8 and 6.1.1.4'
O O 0.0492 0.0322 'International Tables Vol C Tables 4.2.6.8 and 6.1.1.4'

loop_
_geom_angle_atom_site_label_1
_geom_angle_atom_site_label_2
_geom_angle_atom_site_label_3
_geom_angle
N2 Zn1 N1 78.63(17)
N2 Zn1 Cl1 117.67(12)
N1 Zn1 Cl1 118.06(12)
N2 Zn1 Cl2 107.19(12)
N1 Zn1 Cl2 108.38(13)
Cl1 Zn1 Cl2 119.57(6)
C1 O1 H1 102(8)
C13 O2 C17 118.1(5)
C18 O4 C19 118.3(7)
C7 N1 C6 121.9(4)
C7 N1 Zn1 110.7(4)
C6 N1 Zn1 127.4(3)
C8 N2 C12 117.8(4)
C8 N2 Zn1 112.4(3)
C12 N2 Zn1 129.5(3)
O1 C1 C2 123.5(5)
O1 C1 C6 116.0(5)
C2 C1 C6 120.5(5)
C3 C2 C1 120.5(6)
C3 C2 H2 119.7
C1 C2 H2 119.7
C2 C3 C4 120.3(6)
C2 C3 H3 119.9
C4 C3 H3 119.9
C5 C4 C3 120.2(6)
C5 C4 H4 119.9
C3 C4 H4 119.9
C4 C5 C6 121.0(6)
C4 C5 H5 119.5
C6 C5 H5 119.5
C1 C6 N1 117.7(5)
C1 C6 C5 117.4(5)
N1 C6 C5 124.9(5)
N1 C7 C8 122.0(5)
N1 C7 H7 119.0
C8 C7 H7 119.0
N2 C8 C9 123.6(5)
N2 C8 C7 116.2(4)
C9 C8 C7 120.2(5)
C10 C9 C8 119.0(5)
C10 C9 H9 120.5
C8 C9 H9 120.5
C9 C10 C11 119.9(5)
C9 C10 H10 120.1
C11 C10 H10 120.1
C10 C11 C16 122.3(5)
C10 C11 C12 117.4(5)
C16 C11 C12 120.2(5)
N2 C12 C11 122.3(5)
N2 C12 C13 119.7(5)
C11 C12 C13 118.0(5)
O2 C13 C14 127.3(5)
O2 C13 C12 112.6(5)
C14 C13 C12 120.1(5)
C13 C14 C15 120.5(6)
C13 C14 H14 119.7
C15 C14 H14 119.7
C16 C15 C14 121.5(6)
C16 C15 H15 119.3
C14 C15 H15 119.3
C15 C16 C11 119.7(6)
C15 C16 H16 120.2
C11 C16 H16 120.2
O2 C17 C18 115.5(5)
O2 C17 H17A 108.4
C18 C17 H17A 108.4
O2 C17 H17B 108.4
C18 C17 H17B 108.4
H17A C17 H17B 107.5
O3 C18 O4 126.4(7)
O3 C18 C17 120.8(7)
O4 C18 C17 112.8(5)
C20 C19 O4 109.5(9)
C20 C19 H19A 109.8
O4 C19 H19A 109.8
C20 C19 H19B 109.8
O4 C19 H19B 109.8
H19A C19 H19B 108.2
C19 C20 H20A 109.5
C19 C20 H20B 109.5
H20A C20 H20B 109.5
C19 C20 H20C 109.5
H20A C20 H20C 109.5
H20B C20 H20C 109.5

loop_
_geom_bond_atom_site_label_1
_geom_bond_atom_site_label_2
_geom_bond_distance
Zn1 N2 2.142(4)
Zn1 N1 2.147(4)
Zn1 Cl1 2.2087(14)
Zn1 Cl2 2.2607(17)
O1 C1 1.355(7)
O1 H1 0.74(10)
O2 C13 1.355(7)
O2 C17 1.430(6)
O3 C18 1.193(8)
O4 C18 1.310(9)
O4 C19 1.458(10)
N1 C7 1.288(7)
N1 C6 1.406(7)
N2 C8 1.331(6)
N2 C12 1.363(7)
C1 C2 1.373(8)
C1 C6 1.404(7)
C2 C3 1.369(9)
C2 H2 0.9300
C3 C4 1.372(10)
C3 H3 0.9300
C4 C5 1.364(9)
C4 H4 0.9300
C5 C6 1.408(8)
C5 H5 0.9300
C7 C8 1.445(8)
C7 H7 0.9300
C8 C9 1.403(7)
C9 C10 1.362(8)
C9 H9 0.9300
C10 C11 1.409(8)
C10 H10 0.9300
C11 C16 1.414(9)
C11 C12 1.422(8)
C12 C13 1.435(8)
C13 C14 1.362(8)
C14 C15 1.409(9)
C14 H14 0.9300
C15 C16 1.351(10)
C15 H15 0.9300
C16 H16 0.9300
C17 C18 1.494(9)
C17 H17A 0.9700
C17 H17B 0.9700
C19 C20 1.446(14)
C19 H19A 0.9700
C19 H19B 0.9700
C20 H20A 0.9600
C20 H20B 0.9600
C20 H20C 0.9600

loop_
_geom_torsion_atom_site_label_1
_geom_torsion_atom_site_label_2
_geom_torsion_atom_site_label_3
_geom_torsion_atom_site_label_4
_geom_torsion
N2 Zn1 N1 C7 -0.8(4)
Cl1 Zn1 N1 C7 -116.3(4)
Cl2 Zn1 N1 C7 103.7(4)
N2 Zn1 N1 C6 179.1(4)
Cl1 Zn1 N1 C6 63.6(4)
Cl2 Zn1 N1 C6 -76.4(4)
N1 Zn1 N2 C8 2.3(4)
Cl1 Zn1 N2 C8 118.1(3)
Cl2 Zn1 N2 C8 -103.7(4)
N1 Zn1 N2 C12 175.9(5)
Cl1 Zn1 N2 C12 -68.2(4)
Cl2 Zn1 N2 C12 70.0(4)
O1 C1 C2 C3 177.2(7)
C6 C1 C2 C3 -2.0(10)
C1 C2 C3 C4 -0.7(12)
C2 C3 C4 C5 2.3(13)
C3 C4 C5 C6 -1.3(12)
O1 C1 C6 N1 3.5(8)
C2 C1 C6 N1 -177.3(5)
O1 C1 C6 C5 -176.3(6)
C2 C1 C6 C5 2.9(9)
C7 N1 C6 C1 -179.9(5)
Zn1 N1 C6 C1 0.2(7)
C7 N1 C6 C5 -0.1(9)
Zn1 N1 C6 C5 180.0(5)
C4 C5 C6 C1 -1.3(10)
C4 C5 C6 N1 178.9(6)
C6 N1 C7 C8 179.4(5)
Zn1 N1 C7 C8 -0.7(7)
C12 N2 C8 C9 2.2(8)
Zn1 N2 C8 C9 176.7(5)
C12 N2 C8 C7 -177.7(5)
Zn1 N2 C8 C7 -3.2(6)
N1 C7 C8 N2 2.8(8)
N1 C7 C8 C9 -177.2(5)
N2 C8 C9 C10 -1.7(9)
C7 C8 C9 C10 178.3(5)
C8 C9 C10 C11 0.7(9)
C9 C10 C11 C16 -179.1(6)
C9 C10 C11 C12 -0.4(9)
C8 N2 C12 C11 -1.9(8)
Zn1 N2 C12 C11 -175.2(4)
C8 N2 C12 C13 179.5(5)
Zn1 N2 C12 C13 6.1(7)
C10 C11 C12 N2 1.0(8)
C16 C11 C12 N2 179.7(5)
C10 C11 C12 C13 179.7(5)
C16 C11 C12 C13 -1.6(8)
C17 O2 C13 C14 -6.5(9)
C17 O2 C13 C12 174.2(5)
N2 C12 C13 O2 0.7(8)
C11 C12 C13 O2 -178.0(5)
N2 C12 C13 C14 -178.7(5)
C11 C12 C13 C14 2.6(9)
O2 C13 C14 C15 179.1(6)
C12 C13 C14 C15 -1.6(10)
C13 C14 C15 C16 -0.4(12)
C14 C15 C16 C11 1.4(12)
C10 C11 C16 C15 178.3(7)
C12 C11 C16 C15 -0.4(10)
C13 O2 C17 C18 78.5(7)
C19 O4 C18 O3 5.7(12)
C19 O4 C18 C17 -176.5(7)
O2 C17 C18 O3 -179.6(6)
O2 C17 C18 O4 2.4(8)
C18 O4 C19 C20 104.3(10)
